data_4068560
loop_
_publ_author_name
'Lee, Way-Zen'
'Wang, Tzu-Li'
'Tsang, Huan-Sheng'
'Liu, Cheng-Yuan'
'Chen, Chien-Tien'
'Kuo, Ting-Shen'

_publ_section_title
;
 Temperature-Dependent Nuclearity in Bis(benzimidazoyl) Nickel Complexes
 and Their Catalysis toward Conjugate Addition of Thiophenols to
 \a,\b-Enones
;
_journal_issue 2
_journal_name_full Organometallics
_journal_page_first 652
_journal_paper_doi 10.1021/om8009427
_journal_volume 28
_journal_year 2009
_chemical_formula_sum 'C60 H74 Cl12 N10 Ni2 O6 S2'
_chemical_formula_weight 1638.23
_chemical_name_systematic
; 
 ? 
;
_space_group_IT_number 2
_symmetry_cell_setting triclinic
_symmetry_space_group_name_Hall '-P 1'
_symmetry_space_group_name_H-M 'P -1'
_atom_sites_solution_hydrogens geom
_atom_sites_solution_primary direct
_atom_sites_solution_secondary difmap
_audit_creation_method SHELXL-97
_cell_angle_alpha 115.2590(10)
_cell_angle_beta 92.7920(13)
_cell_angle_gamma 106.5790(13)
_cell_formula_units_Z 1
_cell_length_a 12.0810(2)
_cell_length_b 12.3990(2)
_cell_length_c 13.7750(3)
_cell_measurement_temperature 293(2)
_cell_volume 1753.60(6)
_computing_structure_refinement 'SHELXL-97 (Sheldrick, 1997)'
_computing_structure_solution 'SHELXS-97 (Sheldrick, 1990)'
_diffrn_ambient_temperature 293(2)
_diffrn_measured_fraction_theta_full 0.994
_diffrn_measured_fraction_theta_max 0.994
_diffrn_radiation_monochromator graphite
_diffrn_radiation_source 'fine-focus sealed tube'
_diffrn_radiation_type MoK\a
_diffrn_radiation_wavelength 0.71073
_diffrn_reflns_av_R_equivalents 0.0673
_diffrn_reflns_av_sigmaI/netI 0.0496
_diffrn_reflns_limit_h_max 14
_diffrn_reflns_limit_h_min -14
_diffrn_reflns_limit_k_max 14
_diffrn_reflns_limit_k_min -14
_diffrn_reflns_limit_l_max 16
_diffrn_reflns_limit_l_min -16
_diffrn_reflns_number 21766
_diffrn_reflns_theta_full 25.04
_diffrn_reflns_theta_max 25.04
_diffrn_reflns_theta_min 2.14
_exptl_absorpt_coefficient_mu 1.110
_exptl_absorpt_correction_T_max 0.875
_exptl_absorpt_correction_T_min 0.714
_exptl_absorpt_correction_type multi-scan
_exptl_crystal_density_diffrn 1.551
_exptl_crystal_density_method 'not measured'
_exptl_crystal_F_000 844
_exptl_crystal_size_max 0.4
_exptl_crystal_size_mid 0.26
_exptl_crystal_size_min 0.12
_refine_diff_density_max 1.603
_refine_diff_density_min -0.902
_refine_diff_density_rms 0.191
_refine_ls_extinction_method none
_refine_ls_goodness_of_fit_ref 1.182
_refine_ls_hydrogen_treatment constr
_refine_ls_matrix_type full
_refine_ls_number_parameters 447
_refine_ls_number_reflns 6188
_refine_ls_number_restraints 6
_refine_ls_restrained_S_all 1.185
_refine_ls_R_factor_all 0.0698
_refine_ls_R_factor_gt 0.0608
_refine_ls_shift/su_max 0.001
_refine_ls_shift/su_mean 0.000
_refine_ls_structure_factor_coef Fsqd
_refine_ls_weighting_details 'calc w=1/[\s^2^(Fo^2^)+(0.0686P)^2^+8.1839P] where P=(Fo^2^+2Fc^2^)/3'
_refine_ls_weighting_scheme calc
_refine_ls_wR_factor_gt 0.1641
_refine_ls_wR_factor_ref 0.1802
_reflns_number_gt 5608
_reflns_number_total 6188
_reflns_threshold_expression >2sigma(I)
_cod_data_source_file om8009427_si_003.cif
_cod_data_source_block 3269
_cod_original_sg_symbol_H-M P-1
_cod_database_code 4068560

loop_
_symmetry_equiv_pos_as_xyz
'x, y, z'
'-x, -y, -z'

loop_
_atom_site_label
_atom_site_type_symbol
_atom_site_fract_x
_atom_site_fract_y
_atom_site_fract_z
_atom_site_U_iso_or_equiv
_atom_site_adp_type
_atom_site_occupancy
_atom_site_symmetry_multiplicity
_atom_site_calc_flag
_atom_site_refinement_flags
_atom_site_disorder_assembly
_atom_site_disorder_group
Ni1 Ni 0.34495(5) 0.40852(6) 0.44884(5) 0.01559(19) Uani 1 1 d . . .
Cl1 Cl 0.51432(10) 0.47291(11) 0.37927(9) 0.0182(3) Uani 1 1 d . . .
Cl2 Cl 0.21919(10) 0.34285(12) 0.28747(10) 0.0225(3) Uani 1 1 d . . .
Cl3 Cl 0.47401(18) 0.64241(18) 0.16596(15) 0.0517(5) Uani 1 1 d . . .
Cl4 Cl 0.38942(16) 0.69762(16) 0.37078(13) 0.0414(4) Uani 1 1 d . . .
S1 S 0.07534(11) 0.14244(12) 0.65111(11) 0.0210(3) Uani 1 1 d . . .
O1 O -0.0476(3) 0.0960(4) 0.6048(3) 0.0286(9) Uani 1 1 d . . .
O2 O 0.1310(3) 0.0591(4) 0.6622(3) 0.0285(9) Uani 1 1 d . . .
N1 N 0.3392(4) 0.2345(4) 0.4259(3) 0.0179(9) Uani 1 1 d . . .
N2 N 0.3359(4) 0.0707(4) 0.4557(3) 0.0200(9) Uani 1 1 d . . .
N3 N 0.1463(4) 0.2022(4) 0.5782(3) 0.0183(9) Uani 1 1 d . . .
N4 N 0.0493(3) 0.4439(4) 0.5996(3) 0.0178(9) Uani 1 1 d . . .
N5 N 0.2176(3) 0.4494(4) 0.5384(3) 0.0170(8) Uani 1 1 d . . .
C1 C 0.3726(4) 0.1493(5) 0.3371(4) 0.0194(10) Uani 1 1 d . . .
C2 C 0.4003(5) 0.1501(5) 0.2407(4) 0.0238(11) Uani 1 1 d . . .
H2B H 0.3970 0.2150 0.2248 0.029 Uiso 1 1 calc R . .
C3 C 0.4328(5) 0.0512(5) 0.1693(4) 0.0265(12) Uani 1 1 d . . .
H3A H 0.4524 0.0505 0.1047 0.032 Uiso 1 1 calc R . .
C4 C 0.4370(5) -0.0477(5) 0.1913(5) 0.0285(12) Uani 1 1 d . . .
H4A H 0.4615 -0.1112 0.1420 0.034 Uiso 1 1 calc R . .
C5 C 0.4054(5) -0.0536(5) 0.2851(5) 0.0264(12) Uani 1 1 d . . .
H5A H 0.4059 -0.1205 0.2992 0.032 Uiso 1 1 calc R . .
C6 C 0.3727(4) 0.0474(5) 0.3572(4) 0.0209(11) Uani 1 1 d . . .
C7 C 0.3201(5) -0.0140(5) 0.5066(5) 0.0257(12) Uani 1 1 d . . .
H7A H 0.2941 0.0226 0.5743 0.039 Uiso 1 1 calc R . .
H7B H 0.3935 -0.0252 0.5207 0.039 Uiso 1 1 calc R . .
H7C H 0.2622 -0.0947 0.4581 0.039 Uiso 1 1 calc R . .
C8 C 0.3174(4) 0.1828(5) 0.4924(4) 0.0186(10) Uani 1 1 d . . .
C9 C 0.2754(4) 0.2422(5) 0.5976(4) 0.0195(10) Uani 1 1 d . . .
H9A H 0.3031 0.2175 0.6496 0.023 Uiso 1 1 calc R . .
H9B H 0.3082 0.3337 0.6289 0.023 Uiso 1 1 calc R . .
C10 C 0.0869(4) 0.2352(5) 0.5033(4) 0.0189(10) Uani 1 1 d . . .
H10A H 0.0023 0.1970 0.4928 0.023 Uiso 1 1 calc R . .
H10B H 0.1092 0.2001 0.4326 0.023 Uiso 1 1 calc R . .
C11 C 0.1181(4) 0.3757(5) 0.5463(4) 0.0161(10) Uani 1 1 d . . .
C12 C -0.0684(5) 0.3942(5) 0.6186(5) 0.0245(11) Uani 1 1 d . . .
H12A H -0.0900 0.3042 0.5918 0.037 Uiso 1 1 calc R . .
H12B H -0.1242 0.4118 0.5808 0.037 Uiso 1 1 calc R . .
H12C H -0.0682 0.4338 0.6956 0.037 Uiso 1 1 calc R . .
C13 C 0.1091(4) 0.5699(5) 0.6277(4) 0.0192(10) Uani 1 1 d . . .
C14 C 0.0790(5) 0.6788(5) 0.6807(4) 0.0229(11) Uani 1 1 d . . .
H14A H 0.0080 0.6758 0.7046 0.028 Uiso 1 1 calc R . .
C15 C 0.1608(5) 0.7911(5) 0.6954(4) 0.0260(12) Uani 1 1 d . . .
H15A H 0.1443 0.8659 0.7300 0.031 Uiso 1 1 calc R . .
C16 C 0.2687(5) 0.7954(5) 0.6595(4) 0.0241(11) Uani 1 1 d . . .
H16A H 0.3219 0.8729 0.6716 0.029 Uiso 1 1 calc R . .
C17 C 0.2969(4) 0.6863(5) 0.6064(4) 0.0215(11) Uani 1 1 d . . .
H17A H 0.3680 0.6889 0.5826 0.026 Uiso 1 1 calc R . .
C18 C 0.2145(4) 0.5728(5) 0.5903(4) 0.0181(10) Uani 1 1 d . . .
C19 C 0.1038(5) 0.2737(6) 0.7835(4) 0.0305(13) Uani 1 1 d . C .
H19A H 0.1871 0.3027 0.8138 0.037 Uiso 1 1 calc R . .
H19B H 0.0890 0.3417 0.7739 0.037 Uiso 1 1 calc R . .
C20 C 0.0356(7) 0.2549(10) 0.8689(6) 0.062(2) Uani 1 1 d . . .
C22 C -0.1404(7) 0.2277(9) 0.9446(8) 0.061(2) Uani 1 1 d . . .
H22A H -0.2080 0.1502 0.9107 0.074 Uiso 1 1 calc R A 1
H22B H -0.1638 0.2951 0.9972 0.074 Uiso 1 1 calc R A 1
C23 C -0.0376(7) 0.2095(8) 0.9995(6) 0.055(2) Uani 1 1 d . C .
H23A H -0.0581 0.1595 1.0393 0.067 Uiso 1 1 calc R . .
C24 C 0.0443(8) 0.3547(8) 1.0702(6) 0.060(2) Uani 1 1 d . . .
H24A H -0.0020 0.4078 1.1047 0.072 Uiso 1 1 calc R B 1
H24B H 0.1038 0.3644 1.1261 0.072 Uiso 1 1 calc R B 1
C26 C 0.0299(8) 0.1669(10) 0.9129(8) 0.069(3) Uani 1 1 d . C .
C27 C -0.0535(7) 0.0298(7) 0.8162(7) 0.062(2) Uani 1 1 d . . .
H27A H -0.1272 0.0355 0.7938 0.093 Uiso 1 1 calc R C .
H27B H -0.0674 -0.0321 0.8427 0.093 Uiso 1 1 calc R . .
H27C H -0.0151 0.0049 0.7548 0.093 Uiso 1 1 calc R . .
C28 C 0.1513(7) 0.1629(7) 0.9524(6) 0.0505(18) Uani 1 1 d . . .
H28A H 0.1982 0.2451 1.0096 0.076 Uiso 1 1 calc R C .
H28B H 0.1914 0.1393 0.8922 0.076 Uiso 1 1 calc R . .
H28C H 0.1390 0.1019 0.9798 0.076 Uiso 1 1 calc R . .
C29 C 0.3656(6) 0.5878(7) 0.2324(5) 0.0451(17) Uani 1 1 d . . .
H29A H 0.2882 0.5733 0.1958 0.054 Uiso 1 1 calc R . .
H29B H 0.3674 0.5077 0.2270 0.054 Uiso 1 1 calc R . .
C21 C -0.0901(6) 0.2620(7) 0.8610(6) 0.0437(16) Uani 0.592(8) 1 d P C 1
O3 O -0.1325(7) 0.2986(8) 0.8073(7) 0.0440(16) Uani 0.592(8) 1 d P C 1
C25 C 0.0992(7) 0.3863(7) 0.9857(6) 0.055(2) Uani 0.592(8) 1 d P C 1
H25A H 0.1839 0.4058 0.9999 0.066 Uiso 0.592(8) 1 calc PR C 1
H25B H 0.0828 0.4578 0.9843 0.066 Uiso 0.592(8) 1 calc PR C 1
C30 C 0.6063(9) 0.3036(8) 0.1317(8) 0.032(2) Uani 0.612(7) 1 d PD D 1
H30A H 0.5921 0.3037 0.2004 0.039 Uiso 0.612(7) 1 calc PR D 1
H30B H 0.6313 0.2322 0.0901 0.039 Uiso 0.612(7) 1 calc PR D 1
Cl5 Cl 0.4707(10) 0.2911(14) 0.0534(12) 0.050(3) Uani 0.612(7) 1 d PD D 1
Cl6 Cl 0.7166(2) 0.4476(3) 0.1567(2) 0.0415(10) Uani 0.612(7) 1 d PD D 1
C21' C -0.0901(6) 0.2620(7) 0.8610(6) 0.0437(16) Uani 0.408(8) 1 d P C 2
H21A H -0.0874 0.3468 0.8765 0.052 Uiso 0.408(8) 1 calc PR C 2
H21B H -0.1372 0.2029 0.7885 0.052 Uiso 0.408(8) 1 calc PR C 2
C25' C 0.0992(7) 0.3863(7) 0.9857(6) 0.055(2) Uani 0.408(8) 1 d P C 2
O3' O 0.1740(10) 0.4832(11) 0.9954(10) 0.0440(16) Uani 0.408(8) 1 d P C 2
C30' C 0.5979(13) 0.3999(17) 0.1059(17) 0.056(5) Uani 0.388(7) 1 d PD D 2
H30C H 0.6219 0.4236 0.0496 0.068 Uiso 0.388(7) 1 calc PR D 2
H30D H 0.5954 0.4736 0.1697 0.068 Uiso 0.388(7) 1 calc PR D 2
Cl5' Cl 0.4606(12) 0.272(2) 0.0569(17) 0.034(3) Uani 0.388(7) 1 d PD D 2
Cl6' Cl 0.6896(6) 0.3272(10) 0.1392(6) 0.098(3) Uani 0.388(7) 1 d PD D 2

loop_
_atom_site_aniso_label
_atom_site_aniso_U_11
_atom_site_aniso_U_22
_atom_site_aniso_U_33
_atom_site_aniso_U_23
_atom_site_aniso_U_13
_atom_site_aniso_U_12
Ni1 0.0154(3) 0.0180(4) 0.0171(3) 0.0100(3) 0.0049(2) 0.0077(3)
Cl1 0.0170(6) 0.0229(6) 0.0171(6) 0.0106(5) 0.0051(4) 0.0076(5)
Cl2 0.0190(6) 0.0314(7) 0.0196(6) 0.0129(5) 0.0030(5) 0.0102(5)
Cl3 0.0709(12) 0.0508(11) 0.0536(10) 0.0341(9) 0.0326(9) 0.0296(9)
Cl4 0.0597(10) 0.0404(9) 0.0450(9) 0.0281(8) 0.0202(8) 0.0313(8)
S1 0.0208(6) 0.0224(7) 0.0255(7) 0.0156(6) 0.0074(5) 0.0077(5)
O1 0.0184(19) 0.035(2) 0.035(2) 0.0218(19) 0.0045(16) 0.0034(16)
O2 0.033(2) 0.028(2) 0.038(2) 0.0239(19) 0.0138(18) 0.0154(18)
N1 0.019(2) 0.020(2) 0.017(2) 0.0099(18) 0.0044(17) 0.0084(18)
N2 0.021(2) 0.020(2) 0.025(2) 0.0138(19) 0.0083(18) 0.0100(18)
N3 0.017(2) 0.022(2) 0.022(2) 0.0155(19) 0.0050(17) 0.0072(17)
N4 0.015(2) 0.023(2) 0.019(2) 0.0114(18) 0.0045(16) 0.0073(17)
N5 0.015(2) 0.023(2) 0.016(2) 0.0110(18) 0.0034(16) 0.0079(17)
C1 0.019(2) 0.019(3) 0.019(2) 0.007(2) 0.001(2) 0.008(2)
C2 0.027(3) 0.024(3) 0.021(3) 0.011(2) 0.003(2) 0.011(2)
C3 0.033(3) 0.028(3) 0.019(3) 0.008(2) 0.007(2) 0.013(2)
C4 0.031(3) 0.025(3) 0.026(3) 0.006(2) 0.006(2) 0.015(2)
C5 0.029(3) 0.024(3) 0.030(3) 0.012(2) 0.004(2) 0.015(2)
C6 0.020(3) 0.022(3) 0.022(3) 0.010(2) 0.002(2) 0.009(2)
C7 0.029(3) 0.026(3) 0.034(3) 0.019(3) 0.009(2) 0.016(2)
C8 0.014(2) 0.022(3) 0.023(3) 0.012(2) 0.0035(19) 0.007(2)
C9 0.020(3) 0.022(3) 0.021(3) 0.012(2) 0.003(2) 0.010(2)
C10 0.017(2) 0.023(3) 0.017(2) 0.010(2) 0.0033(19) 0.006(2)
C11 0.017(2) 0.019(3) 0.013(2) 0.007(2) 0.0017(18) 0.007(2)
C12 0.022(3) 0.033(3) 0.030(3) 0.021(3) 0.012(2) 0.013(2)
C13 0.020(2) 0.022(3) 0.016(2) 0.008(2) 0.0014(19) 0.009(2)
C14 0.020(3) 0.030(3) 0.023(3) 0.013(2) 0.006(2) 0.014(2)
C15 0.033(3) 0.023(3) 0.024(3) 0.010(2) 0.004(2) 0.015(2)
C16 0.028(3) 0.020(3) 0.027(3) 0.013(2) 0.002(2) 0.008(2)
C17 0.018(2) 0.025(3) 0.025(3) 0.014(2) 0.003(2) 0.008(2)
C18 0.019(2) 0.023(3) 0.018(2) 0.013(2) 0.0045(19) 0.009(2)
C19 0.039(3) 0.041(3) 0.024(3) 0.018(3) 0.012(2) 0.024(3)
C20 0.063(5) 0.120(8) 0.042(4) 0.055(5) 0.028(4) 0.054(5)
C22 0.054(5) 0.069(6) 0.085(6) 0.047(5) 0.038(4) 0.033(4)
C23 0.052(4) 0.079(6) 0.028(3) 0.025(4) 0.009(3) 0.011(4)
C24 0.078(6) 0.068(5) 0.041(4) 0.028(4) 0.011(4) 0.029(5)
C26 0.081(6) 0.105(7) 0.084(6) 0.075(6) 0.055(5) 0.063(6)
C27 0.057(5) 0.043(4) 0.053(5) 0.002(4) 0.029(4) -0.001(4)
C28 0.057(5) 0.054(5) 0.053(4) 0.029(4) 0.002(4) 0.032(4)
C29 0.050(4) 0.049(4) 0.036(4) 0.028(3) -0.001(3) 0.006(3)
C21 0.036(4) 0.045(4) 0.044(4) 0.014(3) 0.009(3) 0.016(3)
O3 0.036(3) 0.048(4) 0.062(4) 0.034(4) 0.013(3) 0.021(3)
C25 0.058(5) 0.039(4) 0.053(5) 0.012(4) 0.021(4) 0.008(4)
C30 0.045(7) 0.020(5) 0.026(5) 0.008(4) 0.011(5) 0.008(4)
Cl5 0.064(5) 0.042(4) 0.033(3) 0.020(3) 0.021(2) -0.001(2)
Cl6 0.0398(16) 0.0389(17) 0.0448(16) 0.0193(13) 0.0175(12) 0.0107(12)
C21' 0.036(4) 0.045(4) 0.044(4) 0.014(3) 0.009(3) 0.016(3)
C25' 0.058(5) 0.039(4) 0.053(5) 0.012(4) 0.021(4) 0.008(4)
O3' 0.036(3) 0.048(4) 0.062(4) 0.034(4) 0.013(3) 0.021(3)
C30' 0.046(11) 0.052(12) 0.053(12) 0.023(10) -0.009(9) -0.003(9)
Cl5' 0.028(4) 0.044(7) 0.034(4) 0.025(4) 0.013(3) 0.004(4)
Cl6' 0.058(4) 0.194(10) 0.113(6) 0.125(7) 0.026(4) 0.051(5)

loop_
_atom_type_symbol
_atom_type_description
_atom_type_scat_dispersion_real
_atom_type_scat_dispersion_imag
_atom_type_scat_source
C C 0.0033 0.0016 'International Tables Vol C Tables 4.2.6.8 and 6.1.1.4'
H H 0.0000 0.0000 'International Tables Vol C Tables 4.2.6.8 and 6.1.1.4'
Ni Ni 0.3393 1.1124 'International Tables Vol C Tables 4.2.6.8 and 6.1.1.4'
N N 0.0061 0.0033 'International Tables Vol C Tables 4.2.6.8 and 6.1.1.4'
O O 0.0106 0.0060 'International Tables Vol C Tables 4.2.6.8 and 6.1.1.4'
S S 0.1246 0.1234 'International Tables Vol C Tables 4.2.6.8 and 6.1.1.4'
Cl Cl 0.1484 0.1585 'International Tables Vol C Tables 4.2.6.8 and 6.1.1.4'

loop_
_geom_angle_atom_site_label_1
_geom_angle_atom_site_label_2
_geom_angle_atom_site_label_3
_geom_angle
_geom_angle_site_symmetry_3
N1 Ni1 N5 105.72(16) .
N1 Ni1 Cl2 97.06(12) .
N5 Ni1 Cl2 91.46(11) .
N1 Ni1 Cl1 102.40(12) .
N5 Ni1 Cl1 150.90(12) .
Cl2 Ni1 Cl1 92.42(5) .
N1 Ni1 Cl1 96.45(12) 2_666
N5 Ni1 Cl1 87.25(12) 2_666
Cl2 Ni1 Cl1 166.27(5) 2_666
Cl1 Ni1 Cl1 82.26(4) 2_666
Ni1 Cl1 Ni1 97.74(4) 2_666
O1 S1 O2 120.4(2) .
O1 S1 N3 107.4(2) .
O2 S1 N3 107.3(2) .
O1 S1 C19 109.0(3) .
O2 S1 C19 106.9(3) .
N3 S1 C19 104.8(3) .
C8 N1 C1 106.0(4) .
C8 N1 Ni1 129.3(3) .
C1 N1 Ni1 124.3(3) .
C8 N2 C6 106.8(4) .
C8 N2 C7 128.3(4) .
C6 N2 C7 124.9(4) .
C9 N3 C10 117.7(4) .
C9 N3 S1 119.5(3) .
C10 N3 S1 122.2(3) .
C11 N4 C13 107.2(4) .
C11 N4 C12 127.1(4) .
C13 N4 C12 125.6(4) .
C11 N5 C18 106.0(4) .
C11 N5 Ni1 132.1(3) .
C18 N5 Ni1 121.0(3) .
C2 C1 N1 132.0(5) .
C2 C1 C6 120.2(5) .
N1 C1 C6 107.8(4) .
C3 C2 C1 117.7(5) .
C3 C2 H2B 121.1 .
C1 C2 H2B 121.1 .
C2 C3 C4 122.0(5) .
C2 C3 H3A 119.0 .
C4 C3 H3A 119.0 .
C5 C4 C3 121.6(5) .
C5 C4 H4A 119.2 .
C3 C4 H4A 119.2 .
C4 C5 C6 116.0(5) .
C4 C5 H5A 122.0 .
C6 C5 H5A 122.0 .
N2 C6 C5 131.0(5) .
N2 C6 C1 106.5(4) .
C5 C6 C1 122.4(5) .
N2 C7 H7A 109.5 .
N2 C7 H7B 109.5 .
H7A C7 H7B 109.5 .
N2 C7 H7C 109.5 .
H7A C7 H7C 109.5 .
H7B C7 H7C 109.5 .
N1 C8 N2 112.8(4) .
N1 C8 C9 123.5(4) .
N2 C8 C9 123.6(4) .
N3 C9 C8 110.9(4) .
N3 C9 H9A 109.5 .
C8 C9 H9A 109.5 .
N3 C9 H9B 109.5 .
C8 C9 H9B 109.5 .
H9A C9 H9B 108.1 .
N3 C10 C11 112.4(4) .
N3 C10 H10A 109.1 .
C11 C10 H10A 109.1 .
N3 C10 H10B 109.1 .
C11 C10 H10B 109.1 .
H10A C10 H10B 107.9 .
N5 C11 N4 111.8(4) .
N5 C11 C10 123.5(4) .
N4 C11 C10 124.6(4) .
N4 C12 H12A 109.5 .
N4 C12 H12B 109.5 .
H12A C12 H12B 109.5 .
N4 C12 H12C 109.5 .
H12A C12 H12C 109.5 .
H12B C12 H12C 109.5 .
N4 C13 C18 106.0(4) .
N4 C13 C14 131.5(5) .
C18 C13 C14 122.5(5) .
C15 C14 C13 116.1(5) .
C15 C14 H14A 121.9 .
C13 C14 H14A 121.9 .
C14 C15 C16 121.8(5) .
C14 C15 H15A 119.1 .
C16 C15 H15A 119.1 .
C17 C16 C15 121.3(5) .
C17 C16 H16A 119.3 .
C15 C16 H16A 119.3 .
C16 C17 C18 117.1(5) .
C16 C17 H17A 121.4 .
C18 C17 H17A 121.4 .
C17 C18 C13 121.1(5) .
C17 C18 N5 129.9(4) .
C13 C18 N5 109.0(4) .
C20 C19 S1 118.7(6) .
C20 C19 H19A 107.6 .
S1 C19 H19A 107.6 .
C20 C19 H19B 107.6 .
S1 C19 H19B 107.6 .
H19A C19 H19B 107.1 .
C26 C20 C19 129.3(7) .
C26 C20 C21 104.4(7) .
C19 C20 C21 116.4(6) .
C26 C20 C25 96.5(7) .
C19 C20 C25 105.5(7) .
C21 C20 C25 98.4(6) .
C21 C22 C23 103.2(6) .
C21 C22 H22A 111.1 .
C23 C22 H22A 111.1 .
C21 C22 H22B 111.1 .
C23 C22 H22B 111.1 .
H22A C22 H22B 109.1 .
C26 C23 C22 104.4(6) .
C26 C23 C24 100.3(7) .
C22 C23 C24 99.3(7) .
C26 C23 H23A 116.7 .
C22 C23 H23A 116.7 .
C24 C23 H23A 116.7 .
C25 C24 C23 102.8(6) .
C25 C24 H24A 111.2 .
C23 C24 H24A 111.2 .
C25 C24 H24B 111.2 .
C23 C24 H24B 111.2 .
H24A C24 H24B 109.1 .
C20 C26 C23 101.0(7) .
C20 C26 C28 115.3(7) .
C23 C26 C28 114.8(7) .
C20 C26 C27 105.2(8) .
C23 C26 C27 108.0(7) .
C28 C26 C27 111.6(7) .
C26 C27 H27A 109.5 .
C26 C27 H27B 109.5 .
H27A C27 H27B 109.5 .
C26 C27 H27C 109.5 .
H27A C27 H27C 109.5 .
H27B C27 H27C 109.5 .
C26 C28 H28A 109.5 .
C26 C28 H28B 109.5 .
H28A C28 H28B 109.5 .
C26 C28 H28C 109.5 .
H28A C28 H28C 109.5 .
H28B C28 H28C 109.5 .
Cl4 C29 Cl3 111.4(4) .
Cl4 C29 H29A 109.3 .
Cl3 C29 H29A 109.3 .
Cl4 C29 H29B 109.3 .
Cl3 C29 H29B 109.3 .
H29A C29 H29B 108.0 .
O3 C21 C22 127.4(7) .
O3 C21 C20 126.8(7) .
C22 C21 C20 105.4(6) .
C24 C25 C20 103.6(6) .
C24 C25 H25A 111.0 .
C20 C25 H25A 111.0 .
C24 C25 H25B 111.0 .
C20 C25 H25B 111.0 .
H25A C25 H25B 109.0 .
Cl6 C30 Cl5 107.7(7) .
Cl6 C30 H30A 110.2 .
Cl5 C30 H30A 110.2 .
Cl6 C30 H30B 110.2 .
Cl5 C30 H30B 110.2 .
H30A C30 H30B 108.5 .
Cl6' C30' Cl5' 99.3(11) .
Cl6' C30' H30C 111.9 .
Cl5' C30' H30C 111.9 .
Cl6' C30' H30D 111.9 .
Cl5' C30' H30D 111.9 .
H30C C30' H30D 109.6 .

loop_
_geom_bond_atom_site_label_1
_geom_bond_atom_site_label_2
_geom_bond_distance
_geom_bond_site_symmetry_2
Ni1 N1 2.023(4) .
Ni1 N5 2.060(4) .
Ni1 Cl2 2.3093(13) .
Ni1 Cl1 2.3780(13) .
Ni1 Cl1 2.4227(13) 2_666
Cl1 Ni1 2.4227(13) 2_666
Cl3 C29 1.775(7) .
Cl4 C29 1.755(7) .
S1 O1 1.432(4) .
S1 O2 1.438(4) .
S1 N3 1.628(4) .
S1 C19 1.783(6) .
N1 C8 1.322(6) .
N1 C1 1.401(6) .
N2 C8 1.351(6) .
N2 C6 1.385(7) .
N2 C7 1.469(6) .
N3 C9 1.468(6) .
N3 C10 1.483(6) .
N4 C11 1.369(6) .
N4 C13 1.388(7) .
N4 C12 1.464(6) .
N5 C11 1.327(6) .
N5 C18 1.399(6) .
C1 C2 1.388(7) .
C1 C6 1.405(7) .
C2 C3 1.381(7) .
C2 H2B 0.9300 .
C3 C4 1.396(8) .
C3 H3A 0.9300 .
C4 C5 1.391(8) .
C4 H4A 0.9300 .
C5 C6 1.404(7) .
C5 H5A 0.9300 .
C7 H7A 0.9600 .
C7 H7B 0.9600 .
C7 H7C 0.9600 .
C8 C9 1.508(7) .
C9 H9A 0.9700 .
C9 H9B 0.9700 .
C10 C11 1.501(7) .
C10 H10A 0.9700 .
C10 H10B 0.9700 .
C12 H12A 0.9600 .
C12 H12B 0.9600 .
C12 H12C 0.9600 .
C13 C18 1.394(7) .
C13 C14 1.397(7) .
C14 C15 1.382(8) .
C14 H14A 0.9300 .
C15 C16 1.412(8) .
C15 H15A 0.9300 .
C16 C17 1.387(7) .
C16 H16A 0.9300 .
C17 C18 1.390(7) .
C17 H17A 0.9300 .
C19 C20 1.528(9) .
C19 H19A 0.9700 .
C19 H19B 0.9700 .
C20 C26 1.446(11) .
C20 C21 1.547(10) .
C20 C25 1.662(12) .
C22 C21 1.488(11) .
C22 C23 1.543(11) .
C22 H22A 0.9700 .
C22 H22B 0.9700 .
C23 C26 1.474(10) .
C23 C24 1.600(12) .
C23 H23A 0.9800 .
C24 C25 1.505(11) .
C24 H24A 0.9700 .
C24 H24B 0.9700 .
C26 C28 1.561(11) .
C26 C27 1.624(13) .
C27 H27A 0.9600 .
C27 H27B 0.9600 .
C27 H27C 0.9600 .
C28 H28A 0.9600 .
C28 H28B 0.9600 .
C28 H28C 0.9600 .
C29 H29A 0.9700 .
C29 H29B 0.9700 .
C21 O3 1.183(10) .
C25 H25A 0.9700 .
C25 H25B 0.9700 .
C30 Cl6 1.776(9) .
C30 Cl5 1.847(12) .
C30 H30A 0.9700 .
C30 H30B 0.9700 .
C30' Cl6' 1.767(14) .
C30' Cl5' 1.791(16) .
C30' H30C 0.9700 .
C30' H30D 0.9700 .
